data_7711875
loop_
_publ_author_name
'Gao, Kexin'
'Chen, Junshuai'
'Zhao, Mengting'
'Hu, Rentang'
'Chen, Shiheng'
'Xue, Xiaojing'
'Shao, Zhichao'
'Hou, Hongwei'

_publ_section_title
;
 3D nanocrystalline metal-organic framework materials for the improved
 output performance of triboelectric nanogenerators.
;
_journal_issue 2
_journal_name_full 'Dalton transactions (Cambridge, England : 2003)'
_journal_page_first 444
_journal_page_last 451
_journal_paper_doi 10.1039/d2dt03477h
_journal_volume 52
_journal_year 2023
_chemical_formula_moiety 'C11 H7 Cd0.5 N O4'
_chemical_formula_sum 'C11 H7 Cd0.5 N O4'
_chemical_formula_weight 273.39
_space_group_crystal_system monoclinic
_space_group_IT_number 14
_space_group_name_Hall '-P 2ybc'
_space_group_name_H-M_alt 'P 1 21/c 1'
_symmetry_Int_Tables_number 14
_audit_creation_date 2019-06-06
_audit_creation_method
;
Olex2 1.2-beta
(compiled 2018.05.29 svn.r3508 for OlexSys, GUI svn.r5506)
;
_audit_update_record
;
2022-10-17 deposited with the CCDC.	2022-12-05 downloaded from the CCDC.
;
_cell_angle_alpha 90
_cell_angle_beta 93.757(5)
_cell_angle_gamma 90
_cell_formula_units_Z 4
_cell_length_a 4.6802(7)
_cell_length_b 15.507(2)
_cell_length_c 12.8345(17)
_cell_measurement_reflns_used 5763
_cell_measurement_temperature 293(2)
_cell_measurement_theta_max 27.56
_cell_measurement_theta_min 2.63
_cell_volume 929.5(2)
_computing_cell_refinement 'SAINT v8.37A (Bruker, 2015)'
_computing_data_reduction 'SAINT v8.37A (Bruker, 2015)'
_computing_molecular_graphics 'Olex2 (Dolomanov et al., 2009)'
_computing_publication_material 'Olex2 (Dolomanov et al., 2009)'
_computing_structure_refinement 'olex2.refine (Bourhis et al., 2015)'
_diffrn_ambient_temperature 293.15
_diffrn_measured_fraction_theta_full 0.9921
_diffrn_measured_fraction_theta_max 0.9921
_diffrn_measurement_device_type 'Bruker APEX-II CCD'
_diffrn_measurement_method '\f and \w scans'
_diffrn_radiation_type 'Mo K\a'
_diffrn_radiation_wavelength 0.71073
_diffrn_reflns_av_R_equivalents 0.0561
_diffrn_reflns_av_unetI/netI 0.0430
_diffrn_reflns_limit_h_max 6
_diffrn_reflns_limit_h_min -6
_diffrn_reflns_limit_k_max 20
_diffrn_reflns_limit_k_min -20
_diffrn_reflns_limit_l_max 16
_diffrn_reflns_limit_l_min -14
_diffrn_reflns_number 13107
_diffrn_reflns_theta_full 27.6335
_diffrn_reflns_theta_max 27.63
_diffrn_reflns_theta_min 2.06
_diffrn_standards_number 0
_exptl_absorpt_coefficient_mu 1.235
_exptl_absorpt_correction_T_max 0.7456
_exptl_absorpt_correction_T_min 0.6011
_exptl_absorpt_correction_type multi-scan
_exptl_absorpt_process_details
;
SADABS-2016/2 (Bruker,2016/2) was used for absorption correction.
wR2(int) was 0.0905 before and 0.0666 after correction.
The Ratio of minimum to maximum transmission is 0.8062.
The \l/2 correction factor is Not present.
;
_exptl_crystal_colour colourless
_exptl_crystal_colour_primary colourless
_exptl_crystal_density_diffrn 1.9535
_exptl_crystal_description block
_exptl_crystal_F_000 542.6902
_exptl_crystal_size_max 0.13
_exptl_crystal_size_mid 0.13
_exptl_crystal_size_min 0.12
_refine_diff_density_max 1.7206
_refine_diff_density_min -1.0133
_refine_diff_density_rms 0.2012
_refine_ls_d_res_high 0.7662
_refine_ls_d_res_low 9.8746
_refine_ls_goodness_of_fit_ref 1.0764
_refine_ls_hydrogen_treatment constr
_refine_ls_matrix_type full
_refine_ls_number_constraints 13
_refine_ls_number_parameters 151
_refine_ls_number_reflns 2142
_refine_ls_number_restraints 0
_refine_ls_restrained_S_all 1.0764
_refine_ls_R_factor_all 0.0600
_refine_ls_R_factor_gt 0.0398
_refine_ls_shift/su_max 0.0000
_refine_ls_shift/su_mean 0.0000
_refine_ls_structure_factor_coef Fsqd
_refine_ls_weighting_details 'w=1/[\s^2^(Fo^2^)+(0.0607P)^2^+1.1203P] where P=(Fo^2^+2Fc^2^)/3'
_refine_ls_weighting_scheme calc
_refine_ls_wR_factor_gt 0.0999
_refine_ls_wR_factor_ref 0.1091
_reflns_Friedel_coverage 0.0
_reflns_limit_h_max 6
_reflns_limit_h_min -6
_reflns_limit_k_max 20
_reflns_limit_k_min 0
_reflns_limit_l_max 16
_reflns_limit_l_min 0
_reflns_number_gt 1633
_reflns_number_total 2142
_reflns_threshold_expression I>=2u(I)
_cod_data_source_file d2dt03477h2.cif
_cod_data_source_block mo_180629c_0m_a
_cod_depositor_comments 'Adding full bibliography for 7711875.cif.'
_cod_database_code 7711875
_olex2_refinement_description
;
1. Fixed Uiso
 At 1.2 times of:
  All C(H) groups, All C(H,H) groups
2.a Secondary CH2 refined with riding coordinates:
 C8(H8a,H8b)
2.b Aromatic/amide H refined with riding coordinates:
 C6(H6), C7(H7), C4(H4), C11(H11), C10(H10)
;
_olex2_submission_special_instructions 'No special instructions were received'

loop_
_space_group_symop_id
_space_group_symop_operation_xyz
1 x,y,z
2 -x,y+1/2,-z+1/2
3 -x,-y,-z
4 x,-y-1/2,z-1/2

loop_
_atom_site_label
_atom_site_type_symbol
_atom_site_fract_x
_atom_site_fract_y
_atom_site_fract_z
_atom_site_U_iso_or_equiv
_atom_site_adp_type
_atom_site_occupancy
_atom_site_site_symmetry_order
_atom_site_refinement_flags_posn
_atom_site_refinement_flags_adp
_atom_site_refinement_flags_occupancy
Cd01 Cd 1.0 0.5 0.0 0.01787(15) Uani 1.000000 2 S T P
O2 O 0.8747(7) 0.39563(19) 0.1079(2) 0.0300(7) Uani 1.000000 1 . . .
O3 O 0.7223(6) 0.05404(18) 0.3577(2) 0.0281(7) Uani 1.000000 1 . . .
O4 O 0.3452(7) 0.09095(19) 0.4477(3) 0.0344(8) Uani 1.000000 1 . . .
N1 N 0.2951(7) 0.3278(2) 0.3143(3) 0.0187(7) Uani 1.000000 1 . . .
O1 O 0.8873(8) 0.2605(2) 0.0443(3) 0.0440(9) Uani 1.000000 1 . . .
C9 C 0.3150(9) 0.4510(2) 0.4339(3) 0.0233(9) Uani 1.000000 1 . . .
C6 C 0.4480(9) 0.3482(2) 0.2319(3) 0.0200(8) Uani 1.000000 1 . . .
C3 C 0.4994(9) 0.1880(3) 0.3236(3) 0.0189(8) Uani 1.000000 1 . . .
C2 C 0.5227(9) 0.1027(3) 0.3807(3) 0.0229(9) Uani 1.000000 1 . . .
C7 C 0.3150(9) 0.2496(2) 0.3602(3) 0.0191(8) Uani 1.000000 1 . . .
C8 C 0.1225(9) 0.3967(3) 0.3615(3) 0.0252(9) Uani 1.000000 1 . . .
C5 C 0.6312(9) 0.2890(3) 0.1932(3) 0.0200(8) Uani 1.000000 1 . . .
C11 C 0.4690(12) 0.5188(3) 0.3950(4) 0.0318(11) Uani 1.000000 1 . . .
C1 C 0.8167(9) 0.3161(3) 0.1049(3) 0.0234(9) Uani 1.000000 1 . . .
C4 C 0.6581(9) 0.2085(2) 0.2394(3) 0.0192(8) Uani 1.000000 1 . . .
C10 C 0.3460(11) 0.4321(3) 0.5390(3) 0.0310(10) Uani 1.000000 1 . . .
H6 H 0.4288(9) 0.4025(2) 0.2014(3) 0.0241(10) Uiso 1.000000 1 R . .
H7 H 0.2056(9) 0.2369(2) 0.4162(3) 0.0229(10) Uiso 1.000000 1 R . .
H4 H 0.7826(9) 0.1680(2) 0.2139(3) 0.0230(10) Uiso 1.000000 1 R . .
H8a H 0.0325(9) 0.4326(3) 0.3068(3) 0.0303(11) Uiso 1.000000 1 R . .
H8b H -0.0270(9) 0.3708(3) 0.4000(3) 0.0303(11) Uiso 1.000000 1 R . .
H11 H 0.4488(12) 0.5318(3) 0.3241(4) 0.0382(13) Uiso 1.000000 1 R . .
H10 H 0.2438(11) 0.3867(3) 0.5659(3) 0.0372(12) Uiso 1.000000 1 R . .

loop_
_atom_site_aniso_label
_atom_site_aniso_U_11
_atom_site_aniso_U_22
_atom_site_aniso_U_33
_atom_site_aniso_U_12
_atom_site_aniso_U_13
_atom_site_aniso_U_23
Cd01 0.0260(2) 0.0143(2) 0.0139(2) -0.00243(17) 0.00538(14) -0.00044(17)
O2 0.0381(18) 0.0259(16) 0.0267(17) -0.0084(14) 0.0081(14) 0.0072(13)
O3 0.0388(18) 0.0242(15) 0.0211(16) 0.0104(13) 0.0008(13) 0.0024(12)
O4 0.041(2) 0.0272(16) 0.0369(19) -0.0012(14) 0.0160(16) 0.0101(14)
N1 0.0194(17) 0.0183(16) 0.0186(17) 0.0009(13) 0.0027(13) -0.0015(13)
O1 0.061(2) 0.0343(18) 0.040(2) -0.0056(17) 0.0298(19) -0.0052(16)
C9 0.026(2) 0.018(2) 0.025(2) 0.0075(17) -0.0009(17) -0.0010(17)
C6 0.027(2) 0.0155(19) 0.017(2) -0.0020(16) 0.0015(16) 0.0012(16)
C3 0.021(2) 0.0205(19) 0.015(2) -0.0024(16) 0.0004(15) 0.0013(16)
C2 0.027(2) 0.0177(19) 0.023(2) -0.0046(17) -0.0005(17) 0.0006(16)
C7 0.022(2) 0.021(2) 0.0148(19) -0.0018(16) 0.0019(15) 0.0007(16)
C8 0.026(2) 0.025(2) 0.024(2) 0.0086(17) 0.0026(17) -0.0042(18)
C5 0.023(2) 0.022(2) 0.015(2) -0.0044(17) 0.0019(16) 0.0012(16)
C11 0.052(3) 0.024(2) 0.019(2) -0.0027(19) 0.001(2) 0.0023(16)
C1 0.024(2) 0.027(2) 0.019(2) -0.0005(17) 0.0012(17) 0.0039(17)
C4 0.022(2) 0.0189(19) 0.017(2) -0.0008(16) 0.0039(15) -0.0016(16)
C10 0.046(3) 0.026(2) 0.022(2) -0.005(2) 0.0066(19) 0.0013(18)

loop_
_atom_type_symbol
_atom_type_scat_dispersion_real
_atom_type_scat_dispersion_imag
_atom_type_scat_Cromer_Mann_a1
_atom_type_scat_Cromer_Mann_a2
_atom_type_scat_Cromer_Mann_a3
_atom_type_scat_Cromer_Mann_a4
_atom_type_scat_Cromer_Mann_b1
_atom_type_scat_Cromer_Mann_b2
_atom_type_scat_Cromer_Mann_b3
_atom_type_scat_Cromer_Mann_b4
_atom_type_scat_Cromer_Mann_c
_atom_type_scat_source
_atom_type_scat_dispersion_source
H 0.00000 0.00000 0.49300 0.32291 0.14019 0.04081 10.51090 26.12570 3.14236 57.79970 0.0030380000826 'International Tables Volume C Table 6.1.1.4 (pp. 500-502)' 'Henke, Gullikson and Davis, At. Data and Nucl. Data Tables, 1993, 54, 2'
C 0.00347 0.00161 2.31000 1.02000 1.58860 0.86500 20.84390 10.20750 0.56870 51.65120 0.215599998832 'International Tables Volume C Table 6.1.1.4 (pp. 500-502)' 'Henke, Gullikson and Davis, At. Data and Nucl. Data Tables, 1993, 54, 2'
Cd -0.80532 1.22853 19.22140 17.64440 4.46100 1.60290 0.59460 6.90890 24.70080 87.48250 5.06939983368 'International Tables Volume C Table 6.1.1.4 (pp. 500-502)' 'Henke, Gullikson and Davis, At. Data and Nucl. Data Tables, 1993, 54, 2'
O 0.01158 0.00611 3.04850 2.28680 1.54630 0.86700 13.27710 5.70110 0.32390 32.90890 0.250800013542 'International Tables Volume C Table 6.1.1.4 (pp. 500-502)' 'Henke, Gullikson and Davis, At. Data and Nucl. Data Tables, 1993, 54, 2'
N 0.00653 0.00323 12.21260 3.13220 2.01250 1.16630 0.00570 9.89330 28.99750 0.58260 -11.5290002823 'International Tables Volume C Table 6.1.1.4 (pp. 500-502)' 'Henke, Gullikson and Davis, At. Data and Nucl. Data Tables, 1993, 54, 2'

loop_
_geom_angle_atom_site_label_1
_geom_angle_atom_site_label_2
_geom_angle_atom_site_label_3
_geom_angle
_geom_angle_site_symmetry_1
_geom_angle_site_symmetry_3
_geom_angle_publ_flag
O2 Cd01 O2 180.0 3_765 . ?
O3 Cd01 O2 93.99(11) 2_755 3_765 ?
O3 Cd01 O2 93.99(11) 4_565 . ?
O3 Cd01 O2 86.01(11) 2_755 . ?
O3 Cd01 O2 86.01(11) 4_565 3_765 ?
O3 Cd01 O3 180.0 4_565 2_755 ?
O4 Cd01 O2 87.38(11) 4_665 . ?
O4 Cd01 O2 92.62(11) 4_665 3_765 ?
O4 Cd01 O2 87.38(11) 2_655 3_765 ?
O4 Cd01 O2 92.62(11) 2_655 . ?
O4 Cd01 O3 94.81(11) 4_665 2_755 ?
O4 Cd01 O3 94.81(11) 2_655 4_565 ?
O4 Cd01 O3 85.19(11) 2_655 2_755 ?
O4 Cd01 O3 85.19(11) 4_665 4_565 ?
O4 Cd01 O4 180.0 4_665 2_655 ?
C1 O2 Cd01 138.9(3) . 3_765 ?
C2 O3 Cd01 114.8(3) . 2_745 ?
C2 O4 Cd01 144.2(3) . 2_645 ?
C7 N1 C6 121.8(3) . . ?
C8 N1 C6 118.6(3) . . ?
C8 N1 C7 119.4(3) . . ?
C11 C9 C8 120.3(4) . . ?
C10 C9 C8 120.3(4) . . ?
C10 C9 C11 119.3(4) . . ?
C5 C6 N1 120.1(4) . . ?
H6 C6 N1 119.9(2) . . ?
H6 C6 C5 119.9(2) . . ?
C7 C3 C2 117.6(4) . . ?
C4 C3 C2 123.5(4) . . ?
C4 C3 C7 118.8(4) . . ?
O4 C2 O3 128.0(4) . . ?
C3 C2 O3 116.4(4) . . ?
C3 C2 O4 115.6(4) . . ?
C3 C7 N1 119.8(4) . . ?
H7 C7 N1 120.1(2) . . ?
H7 C7 C3 120.1(2) . . ?
C9 C8 N1 109.4(3) . . ?
H8a C8 N1 109.8(2) . . ?
H8a C8 C9 109.8(2) . . ?
H8b C8 N1 109.8(2) . . ?
H8b C8 C9 109.8(2) . . ?
H8b C8 H8a 108.2 . . ?
C1 C5 C6 118.9(4) . . ?
C4 C5 C6 119.4(4) . . ?
C4 C5 C1 121.6(4) . . ?
C10 C11 C9 120.7(4) 3_666 . ?
H11 C11 C9 119.6(3) . . ?
H11 C11 C10 119.6(3) . 3_666 ?
O1 C1 O2 130.0(4) . . ?
C5 C1 O2 112.1(4) . . ?
C5 C1 O1 117.9(4) . . ?
C5 C4 C3 120.1(4) . . ?
H4 C4 C3 120.0(2) . . ?
H4 C4 C5 120.0(2) . . ?
C11 C10 C9 120.0(4) 3_666 . ?
H10 C10 C9 120.0(3) . . ?
H10 C10 C11 120.0(3) . 3_666 ?

loop_
_geom_bond_atom_site_label_1
_geom_bond_atom_site_label_2
_geom_bond_distance
_geom_bond_site_symmetry_2
_geom_bond_publ_flag
Cd01 O2 2.233(3) . ?
Cd01 O2 2.233(3) 3_765 ?
Cd01 O3 2.327(3) 2_755 ?
Cd01 O3 2.327(3) 4_565 ?
Cd01 O4 2.279(3) 4_665 ?
Cd01 O4 2.279(3) 2_655 ?
O2 C1 1.263(5) . ?
O3 C2 1.251(5) . ?
O4 C2 1.247(5) . ?
N1 C6 1.353(5) . ?
N1 C7 1.349(5) . ?
N1 C8 1.491(5) . ?
O1 C1 1.221(5) . ?
C9 C8 1.508(6) . ?
C9 C11 1.387(6) . ?
C9 C10 1.378(6) . ?
C6 C5 1.371(6) . ?
C6 H6 0.9300 . ?
C3 C2 1.513(5) . ?
C3 C7 1.389(6) . ?
C3 C4 1.388(6) . ?
C7 H7 0.9300 . ?
C8 H8a 0.9700 . ?
C8 H8b 0.9700 . ?
C5 C1 1.531(6) . ?
C5 C4 1.385(5) . ?
C11 C10 1.397(6) 3_666 ?
C11 H11 0.9300 . ?
C4 H4 0.9300 . ?
C10 H10 0.9300 . ?
